data_1525781
loop_
_publ_author_name
'Lim, K.C.'
'Skelton, B.W.'
'White, A.H.'

_publ_section_title
;
 Crystal structures of the 'maximally' hydrated scandium halides, ScX3 .
 n(H2 O) (X = Cl, Br, I)
;
_journal_name_full 'Australian Journal of Chemistry'
_journal_page_first 875
_journal_page_last 878
_journal_volume 53
_journal_year 2000
_chemical_formula_sum 'Br3 H14 O7 Sc'
_chemical_name_systematic '(Sc (H2 O)7) Br3'
_space_group_IT_number 13
_symmetry_space_group_name_Hall '-P 2yac'
_symmetry_space_group_name_H-M 'P 1 2/n 1'
_cell_angle_alpha 90
_cell_angle_beta 98.876
_cell_angle_gamma 90
_cell_formula_units_Z 2
_cell_length_a 7.714
_cell_length_b 7.764
_cell_length_c 9.762
_cell_volume 577.659
_citation_journal_id_ASTM AJCHAS
_cod_data_source_file Lim_AJCHAS_2000_109.cif
_cod_data_source_block H14Br3O7Sc1
_cod_original_cell_volume 577.6592
_cod_original_sg_symbol_Hall '-P 2yc (x-z,y,z)'
_cod_original_formula_sum 'H14 Br3 O7 Sc1'
_cod_database_code 1525781

loop_
_symmetry_equiv_pos_as_xyz
x,y,z
-x+1/2,y,-z+1/2
-x,-y,-z
x-1/2,-y,z-1/2

loop_
_atom_site_label
_atom_site_type_symbol
_atom_site_fract_x
_atom_site_fract_y
_atom_site_fract_z
_atom_site_occupancy
_atom_site_U_iso_or_equiv
O4 O-2 0.9119 0.5833 0.2326 1 0.0
O2 O-2 0.75 0.0967 0.25 1 0.0
O1 O-2 0.6232 0.8123 0.0442 1 0.0
O3 O-2 0.978 0.9011 0.1646 1 0.0
Br1 Br-1 0.23656 0.66725 0.01947 1 0.0
Sc1 Sc+3 0.75 0.8147 0.25 1 0.0
Br2 Br-1 0.25 0.221 0.25 1 0.0
